data_4124729
loop_
_publ_author_name
'Zhao, Da'
'Zhang, Jiji'
'Xie, Zuowei'

_publ_section_title
;
 An Unprecedented Formal [5 + 2] Cycloaddition of Nitrones with
 o-Carboryne via Tandem [3 + 2] Cycloaddition/Oxygen
 Migration/Aromatization Sequence.
;
_journal_issue 43
_journal_name_full 'Journal of the American Chemical Society'
_journal_page_first 13938
_journal_page_last 13942
_journal_paper_doi 10.1021/jacs.5b09074
_journal_volume 137
_journal_year 2015
_chemical_formula_sum 'C17 H25 B10 N O'
_chemical_formula_weight 367.48
_space_group_crystal_system monoclinic
_space_group_IT_number 14
_space_group_name_Hall '-P 2yn'
_space_group_name_H-M_alt 'P 1 21/n 1'
_symmetry_space_group_name_Hall '-P 2yn'
_symmetry_space_group_name_H-M 'P 1 21/n 1'
_atom_sites_solution_hydrogens geom
_audit_creation_method SHELXL-2014/6
_cell_angle_alpha 90
_cell_angle_beta 102.555(6)
_cell_angle_gamma 90
_cell_formula_units_Z 4
_cell_length_a 10.8677(11)
_cell_length_b 11.0938(12)
_cell_length_c 17.5480(17)
_cell_measurement_reflns_used 305
_cell_measurement_temperature 296(2)
_cell_measurement_theta_max 15
_cell_measurement_theta_min 15
_cell_volume 2065.1(4)
_computing_cell_refinement 'BRUKER KAPPA APEXII DUO DIFFRACTOMETER'
_computing_data_collection 'BRUKER KAPPA APEXII DUO DIFFRACTOMETER'
_computing_data_reduction 'BRUKER KAPPA APEXII DUO DIFFRACTOMETER'
_computing_molecular_graphics 'BRUKER SHELXTL'
_computing_publication_material 'BRUKER SHELXTL'
_computing_structure_refinement 'SHELXL-2014/6 (Sheldrick, 2014)'
_diffrn_ambient_temperature 296(2)
_diffrn_measured_fraction_theta_full 1.000
_diffrn_measured_fraction_theta_max 1.000
_diffrn_measurement_device_type 'BRUKER KAPPA APEXII DUO DIFFRACTOMETER'
_diffrn_measurement_method 'PHI & OMEGA SCAN'
_diffrn_radiation_type MoK\a
_diffrn_radiation_wavelength 0.71073
_diffrn_reflns_av_R_equivalents 0.0417
_diffrn_reflns_av_unetI/netI 0.0261
_diffrn_reflns_laue_measured_fraction_full 1.000
_diffrn_reflns_laue_measured_fraction_max 1.000
_diffrn_reflns_limit_h_max 13
_diffrn_reflns_limit_h_min -12
_diffrn_reflns_limit_k_max 12
_diffrn_reflns_limit_k_min -13
_diffrn_reflns_limit_l_max 20
_diffrn_reflns_limit_l_min -21
_diffrn_reflns_number 25709
_diffrn_reflns_point_group_measured_fraction_full 1.000
_diffrn_reflns_point_group_measured_fraction_max 1.000
_diffrn_reflns_theta_full 25.242
_diffrn_reflns_theta_max 25.249
_diffrn_reflns_theta_min 2.027
_exptl_absorpt_coefficient_mu 0.064
_exptl_absorpt_correction_T_max 0.7456
_exptl_absorpt_correction_T_min 0.6807
_exptl_absorpt_correction_type multi-scan
_exptl_crystal_colour colourless
_exptl_crystal_density_diffrn 1.182
_exptl_crystal_description block
_exptl_crystal_F_000 768
_exptl_crystal_size_max 0.500
_exptl_crystal_size_mid 0.400
_exptl_crystal_size_min 0.300
_refine_diff_density_max 0.421
_refine_diff_density_min -0.337
_refine_diff_density_rms 0.043
_refine_ls_extinction_method none
_refine_ls_goodness_of_fit_ref 1.031
_refine_ls_hydrogen_treatment riding
_refine_ls_matrix_type full
_refine_ls_number_parameters 262
_refine_ls_number_reflns 3737
_refine_ls_number_restraints 0
_refine_ls_restrained_S_all 1.031
_refine_ls_R_factor_all 0.0682
_refine_ls_R_factor_gt 0.0500
_refine_ls_shift/su_max 0.001
_refine_ls_shift/su_mean 0.000
_refine_ls_structure_factor_coef Fsqd
_refine_ls_weighting_details 'w=1/[\s^2^(Fo^2^)+(0.0756P)^2^+0.9147P] where P=(Fo^2^+2Fc^2^)/3'
_refine_ls_weighting_scheme calc
_refine_ls_wR_factor_gt 0.1334
_refine_ls_wR_factor_ref 0.1471
_reflns_Friedel_coverage 0.000
_reflns_number_gt 2894
_reflns_number_total 3737
_reflns_threshold_expression 'I > 2\s(I)'
_cod_data_source_file ja5b09074_si_002.cif
_cod_data_source_block 7v
_cod_depositor_comments 'Adding full bibliography for 4124728--4124729.cif.'
_cod_database_code 4124729
_shelx_space_group_comment
;
The symmetry employed for this shelxl refinement is uniquely defined
by the following loop, which should always be used as a source of
symmetry information in preference to the above space-group names.
They are only intended as comments.
;
_shelx_estimated_absorpt_t_min 0.969
_shelx_estimated_absorpt_t_max 0.981
_shelxl_version_number 2014/6

loop_
_space_group_symop_operation_xyz
'x, y, z'
'-x+1/2, y+1/2, -z+1/2'
'-x, -y, -z'
'x-1/2, -y-1/2, z-1/2'

loop_
_atom_site_label
_atom_site_type_symbol
_atom_site_fract_x
_atom_site_fract_y
_atom_site_fract_z
_atom_site_U_iso_or_equiv
_atom_site_adp_type
_atom_site_occupancy
_atom_site_site_symmetry_order
_atom_site_calc_flag
_atom_site_refinement_flags_posn
_atom_site_refinement_flags_adp
O1 O 0.20023(13) 0.71647(11) 1.02430(7) 0.0381(3) Uani 1 1 d . .
N1 N 0.11748(14) 0.93147(13) 0.92058(9) 0.0325(4) Uani 1 1 d . .
C1 C 0.22212(18) 0.66647(16) 0.95721(10) 0.0337(4) Uani 1 1 d . .
C2 C 0.12928(17) 0.71880(16) 0.87664(10) 0.0295(4) Uani 1 1 d . .
C11 C 0.23947(19) 0.83974(17) 1.04739(10) 0.0349(4) Uani 1 1 d . .
C12 C 0.3753(2) 0.8405(2) 1.08763(11) 0.0463(5) Uani 1 1 d . .
H12A H 0.4130 0.7704 1.1107 0.056 Uiso 1 1 calc R U
C13 C 0.4420(2) 0.9401(2) 1.09054(13) 0.0516(6) Uani 1 1 d . .
H13A H 0.5241 0.9418 1.1201 0.062 Uiso 1 1 calc R U
C14 C 0.3898(2) 1.0466(2) 1.04866(12) 0.0473(5) Uani 1 1 d . .
H14A H 0.4355 1.1181 1.0574 0.057 Uiso 1 1 calc R U
C15 C 0.27819(19) 1.04731(18) 0.99750(11) 0.0383(5) Uani 1 1 d . .
C16 C 0.20434(17) 0.93474(16) 0.98263(10) 0.0315(4) Uani 1 1 d . .
C17 C 0.1605(2) 0.8697(2) 1.10736(12) 0.0479(5) Uani 1 1 d . .
H17A H 0.1794 0.9502 1.1265 0.072 Uiso 1 1 calc R U
H17B H 0.0726 0.8640 1.0831 0.072 Uiso 1 1 calc R U
H17C H 0.1801 0.8138 1.1500 0.072 Uiso 1 1 calc R U
C18 C 0.2298(2) 1.1558(2) 0.94963(15) 0.0547(6) Uani 1 1 d . .
H18A H 0.1489 1.1378 0.9169 0.082 Uiso 1 1 calc R U
H18B H 0.2217 1.2218 0.9836 0.082 Uiso 1 1 calc R U
H18C H 0.2877 1.1773 0.9176 0.082 Uiso 1 1 calc R U
C19 C 0.04511(17) 0.82193(16) 0.89606(10) 0.0303(4) Uani 1 1 d . .
H19A H 0.0092 0.7951 0.9398 0.036 Uiso 1 1 calc R U
C20 C -0.06354(17) 0.85117(16) 0.82847(11) 0.0324(4) Uani 1 1 d . .
C21 C -0.18341(19) 0.8099(2) 0.82873(13) 0.0442(5) Uani 1 1 d . .
H21A H -0.1963 0.7591 0.8684 0.053 Uiso 1 1 calc R U
C22 C -0.2846(2) 0.8442(2) 0.76977(15) 0.0559(6) Uani 1 1 d . .
H22A H -0.3654 0.8175 0.7706 0.067 Uiso 1 1 calc R U
C23 C -0.2657(2) 0.9171(2) 0.71056(14) 0.0571(7) Uani 1 1 d . .
H23A H -0.3335 0.9396 0.6710 0.068 Uiso 1 1 calc R U
C24 C -0.1464(2) 0.9572(2) 0.70953(13) 0.0521(6) Uani 1 1 d . .
H24A H -0.1336 1.0060 0.6689 0.063 Uiso 1 1 calc R U
C25 C -0.0457(2) 0.92537(19) 0.76835(12) 0.0415(5) Uani 1 1 d . .
H25A H 0.0345 0.9538 0.7677 0.050 Uiso 1 1 calc R U
B3 B 0.2918(2) 0.7439(2) 0.89288(12) 0.0344(5) Uani 1 1 d . .
H3 H 0.3377 0.8324 0.9045 0.041 Uiso 1 1 calc R U
B4 B 0.3613(2) 0.6119(2) 0.94040(14) 0.0438(6) Uani 1 1 d . .
H4 H 0.4522 0.6143 0.9828 0.053 Uiso 1 1 calc R U
B5 B 0.2382(3) 0.5136(2) 0.95302(14) 0.0457(6) Uani 1 1 d . .
H5 H 0.2499 0.4535 1.0039 0.055 Uiso 1 1 calc R U
B6 B 0.0914(2) 0.58208(19) 0.91244(13) 0.0383(5) Uani 1 1 d . .
H6 H 0.0076 0.5664 0.9368 0.046 Uiso 1 1 calc R U
B7 B 0.2002(2) 0.7050(2) 0.79952(12) 0.0355(5) Uani 1 1 d . .
H7 H 0.1862 0.7687 0.7504 0.043 Uiso 1 1 calc R U
B8 B 0.3480(2) 0.6329(2) 0.83841(14) 0.0441(6) Uani 1 1 d . .
H8 H 0.4312 0.6486 0.8136 0.053 Uiso 1 1 calc R U
B9 B 0.3165(2) 0.4897(2) 0.87517(14) 0.0477(6) Uani 1 1 d . .
H9 H 0.3793 0.4121 0.8744 0.057 Uiso 1 1 calc R U
B10 B 0.1499(3) 0.4717(2) 0.85882(14) 0.0454(6) Uani 1 1 d . .
H10 H 0.1049 0.3828 0.8477 0.054 Uiso 1 1 calc R U
B11 B 0.0792(2) 0.6047(2) 0.81166(13) 0.0370(5) Uani 1 1 d . .
H11 H -0.0124 0.6033 0.7699 0.044 Uiso 1 1 calc R U
B12 B 0.2183(2) 0.5469(2) 0.78808(13) 0.0429(6) Uani 1 1 d . .
H12 H 0.2176 0.5067 0.7307 0.051 Uiso 1 1 calc R U

loop_
_atom_site_aniso_label
_atom_site_aniso_U_11
_atom_site_aniso_U_22
_atom_site_aniso_U_33
_atom_site_aniso_U_23
_atom_site_aniso_U_13
_atom_site_aniso_U_12
O1 0.0546(9) 0.0301(7) 0.0284(7) 0.0004(5) 0.0066(6) 0.0028(6)
N1 0.0317(8) 0.0274(8) 0.0364(8) -0.0014(7) 0.0034(7) 0.0026(6)
C1 0.0430(11) 0.0273(10) 0.0278(9) -0.0001(7) 0.0012(8) 0.0055(8)
C2 0.0321(10) 0.0257(9) 0.0287(9) 0.0024(7) 0.0026(7) 0.0015(7)
C11 0.0444(11) 0.0283(10) 0.0295(9) -0.0039(8) 0.0026(8) 0.0026(8)
C12 0.0493(13) 0.0503(13) 0.0339(11) -0.0031(9) -0.0031(9) 0.0102(11)
C13 0.0408(12) 0.0666(16) 0.0414(12) -0.0078(11) -0.0041(9) 0.0007(11)
C14 0.0442(12) 0.0478(13) 0.0481(12) -0.0110(10) 0.0061(10) -0.0101(10)
C15 0.0410(11) 0.0336(10) 0.0403(11) -0.0059(9) 0.0089(9) -0.0014(9)
C16 0.0332(10) 0.0301(10) 0.0313(9) -0.0023(8) 0.0071(8) 0.0044(8)
C17 0.0643(15) 0.0426(12) 0.0400(11) -0.0031(9) 0.0183(10) 0.0040(10)
C18 0.0589(15) 0.0328(12) 0.0689(15) 0.0021(11) 0.0061(12) -0.0060(10)
C19 0.0314(10) 0.0280(9) 0.0307(9) -0.0003(7) 0.0051(8) 0.0020(8)
C20 0.0312(10) 0.0288(9) 0.0356(10) -0.0052(8) 0.0037(8) 0.0057(8)
C21 0.0376(11) 0.0440(12) 0.0501(12) -0.0097(10) 0.0075(9) -0.0015(9)
C22 0.0316(11) 0.0654(16) 0.0654(15) -0.0222(13) -0.0012(10) 0.0012(11)
C23 0.0491(14) 0.0609(15) 0.0505(14) -0.0122(12) -0.0126(11) 0.0183(12)
C24 0.0560(15) 0.0523(14) 0.0424(12) 0.0032(10) -0.0020(10) 0.0147(11)
C25 0.0407(11) 0.0421(11) 0.0394(11) 0.0022(9) 0.0038(9) 0.0065(9)
B3 0.0305(11) 0.0352(12) 0.0358(11) -0.0010(9) 0.0032(9) 0.0030(9)
B4 0.0418(13) 0.0416(13) 0.0423(13) -0.0057(11) -0.0035(10) 0.0152(11)
B5 0.0660(17) 0.0273(12) 0.0389(13) 0.0023(10) 0.0005(11) 0.0102(11)
B6 0.0478(14) 0.0263(11) 0.0389(12) 0.0021(9) 0.0052(10) -0.0048(10)
B7 0.0395(12) 0.0370(12) 0.0300(11) -0.0004(9) 0.0072(9) 0.0055(10)
B8 0.0415(13) 0.0465(14) 0.0436(13) -0.0068(11) 0.0072(11) 0.0111(11)
B9 0.0555(16) 0.0380(13) 0.0433(13) -0.0049(11) -0.0028(11) 0.0179(11)
B10 0.0593(16) 0.0276(12) 0.0440(13) -0.0030(10) -0.0003(11) 0.0040(11)
B11 0.0424(13) 0.0309(11) 0.0336(11) -0.0038(9) -0.0003(10) 0.0004(10)
B12 0.0504(14) 0.0402(13) 0.0348(12) -0.0070(10) 0.0024(10) 0.0123(11)

loop_
_atom_type_symbol
_atom_type_description
_atom_type_scat_dispersion_real
_atom_type_scat_dispersion_imag
_atom_type_scat_source
C C 0.0033 0.0016 'International Tables Vol C Tables 4.2.6.8 and 6.1.1.4'
H H 0.0000 0.0000 'International Tables Vol C Tables 4.2.6.8 and 6.1.1.4'
B B 0.0013 0.0007 'International Tables Vol C Tables 4.2.6.8 and 6.1.1.4'
N N 0.0061 0.0033 'International Tables Vol C Tables 4.2.6.8 and 6.1.1.4'
O O 0.0106 0.0060 'International Tables Vol C Tables 4.2.6.8 and 6.1.1.4'

loop_
_geom_angle_atom_site_label_1
_geom_angle_atom_site_label_2
_geom_angle_atom_site_label_3
_geom_angle
C1 O1 C11 121.49(15)
C16 N1 C19 121.71(15)
O1 C1 C2 113.93(15)
O1 C1 B5 118.57(16)
C2 C1 B5 111.16(15)
O1 C1 B4 128.06(16)
C2 C1 B4 111.98(15)
B5 C1 B4 62.56(15)
O1 C1 B3 123.09(16)
C2 C1 B3 62.44(11)
B5 C1 B3 113.82(16)
B4 C1 B3 62.11(13)
O1 C1 B6 109.21(16)
C2 C1 B6 61.06(11)
B5 C1 B6 61.81(13)
B4 C1 B6 113.39(15)
B3 C1 B6 113.92(14)
C19 C2 C1 110.55(14)
C19 C2 B7 129.22(15)
C1 C2 B7 110.50(14)
C19 C2 B11 125.15(15)
C1 C2 B11 110.89(14)
B7 C2 B11 62.46(13)
C19 C2 B6 111.72(15)
C1 C2 B6 61.95(12)
B7 C2 B6 113.28(15)
B11 C2 B6 61.70(12)
C19 C2 B3 118.06(15)
C1 C2 B3 60.65(12)
B7 C2 B3 61.87(12)
B11 C2 B3 112.95(15)
B6 C2 B3 113.17(14)
O1 C11 C12 109.59(16)
O1 C11 C17 102.72(16)
C12 C11 C17 108.54(16)
O1 C11 C16 115.20(14)
C12 C11 C16 114.07(17)
C17 C11 C16 105.83(16)
C13 C12 C11 120.2(2)
C12 C13 C14 121.1(2)
C15 C14 C13 122.9(2)
C14 C15 C16 119.38(18)
C14 C15 C18 122.41(19)
C16 C15 C18 118.01(17)
N1 C16 C15 116.57(17)
N1 C16 C11 129.05(17)
C15 C16 C11 114.29(16)
N1 C19 C20 109.29(14)
N1 C19 C2 111.93(14)
C20 C19 C2 112.52(14)
C21 C20 C25 119.18(19)
C21 C20 C19 120.08(18)
C25 C20 C19 120.62(17)
C20 C21 C22 120.1(2)
C23 C22 C21 120.2(2)
C22 C23 C24 120.0(2)
C23 C24 C25 120.3(2)
C24 C25 C20 120.2(2)
C1 B3 B8 105.23(16)
C1 B3 C2 56.92(11)
B8 B3 C2 104.99(16)
C1 B3 B4 58.77(13)
B8 B3 B4 60.72(13)
C2 B3 B4 104.90(16)
C1 B3 B7 104.21(15)
B8 B3 B7 61.08(13)
C2 B3 B7 57.80(11)
B4 B3 B7 109.22(16)
C1 B4 B3 59.12(12)
C1 B4 B9 104.62(17)
B3 B4 B9 107.41(16)
C1 B4 B5 58.56(13)
B3 B4 B5 108.08(16)
B9 B4 B5 60.18(15)
C1 B4 B8 104.17(15)
B3 B4 B8 58.99(13)
B9 B4 B8 59.99(14)
B5 B4 B8 107.87(17)
C1 B5 B6 59.99(12)
C1 B5 B4 58.88(13)
B6 B5 B4 108.91(16)
C1 B5 B9 104.57(17)
B6 B5 B9 107.14(16)
B4 B5 B9 59.80(14)
C1 B5 B10 105.02(16)
B6 B5 B10 58.85(13)
B4 B5 B10 108.21(18)
B9 B5 B10 60.01(15)
C2 B6 C1 56.99(11)
C2 B6 B10 106.03(16)
C1 B6 B10 105.25(17)
C2 B6 B11 58.76(11)
C1 B6 B11 104.61(16)
B10 B6 B11 61.03(13)
C2 B6 B5 104.93(16)
C1 B6 B5 58.20(12)
B10 B6 B5 60.92(14)
B11 B6 B5 109.20(18)
C2 B7 B11 58.98(12)
C2 B7 B3 60.33(12)
B11 B7 B3 108.90(16)
C2 B7 B12 104.95(16)
B11 B7 B12 59.84(13)
B3 B7 B12 106.87(15)
C2 B7 B8 105.10(15)
B11 B7 B8 107.55(17)
B3 B7 B8 58.71(12)
B12 B7 B8 59.45(13)
B3 B8 B12 108.52(17)
B3 B8 B9 108.30(17)
B12 B8 B9 60.25(14)
B3 B8 B4 60.28(13)
B12 B8 B4 108.24(19)
B9 B8 B4 59.82(14)
B3 B8 B7 60.21(12)
B12 B8 B7 60.00(13)
B9 B8 B7 108.08(18)
B4 B8 B7 108.20(17)
B4 B9 B8 60.19(14)
B4 B9 B5 60.03(14)
B8 B9 B5 107.91(17)
B4 B9 B12 108.14(17)
B8 B9 B12 59.74(14)
B5 B9 B12 107.97(17)
B4 B9 B10 108.46(17)
B8 B9 B10 108.11(16)
B5 B9 B10 60.10(15)
B12 B9 B10 60.19(14)
B6 B10 B11 59.94(13)
B6 B10 B9 108.14(17)
B11 B10 B9 107.62(18)
B6 B10 B5 60.23(13)
B11 B10 B5 107.80(16)
B9 B10 B5 59.89(14)
B6 B10 B12 107.62(16)
B11 B10 B12 59.55(13)
B9 B10 B12 59.86(14)
B5 B10 B12 107.54(18)
C2 B11 B6 59.55(11)
C2 B11 B7 58.56(12)
B6 B11 B7 108.34(16)
C2 B11 B12 105.04(16)
B6 B11 B12 107.54(16)
B7 B11 B12 60.37(13)
C2 B11 B10 105.09(15)
B6 B11 B10 59.03(13)
B7 B11 B10 108.64(17)
B12 B11 B10 60.35(14)
B8 B12 B11 108.39(16)
B8 B12 B9 60.01(14)
B11 B12 B9 108.14(17)
B8 B12 B7 60.55(13)
B11 B12 B7 59.79(13)
B9 B12 B7 108.32(16)
B8 B12 B10 108.13(17)
B11 B12 B10 60.11(13)
B9 B12 B10 59.95(15)
B7 B12 B10 107.99(16)

loop_
_geom_bond_atom_site_label_1
_geom_bond_atom_site_label_2
_geom_bond_distance
O1 C1 1.368(2)
O1 C11 1.463(2)
N1 C16 1.277(2)
N1 C19 1.461(2)
C1 C2 1.653(2)
C1 B5 1.708(3)
C1 B4 1.714(3)
C1 B3 1.720(3)
C1 B6 1.740(3)
C2 C19 1.548(2)
C2 B7 1.704(3)
C2 B11 1.712(3)
C2 B6 1.726(3)
C2 B3 1.749(3)
C11 C12 1.491(3)
C11 C17 1.532(3)
C11 C16 1.536(3)
C12 C13 1.317(3)
C13 C14 1.441(3)
C14 C15 1.343(3)
C15 C16 1.477(3)
C15 C18 1.496(3)
C19 C20 1.516(2)
C20 C21 1.382(3)
C20 C25 1.385(3)
C21 C22 1.389(3)
C22 C23 1.367(4)
C23 C24 1.375(4)
C24 C25 1.377(3)
B3 B8 1.748(3)
B3 B4 1.772(3)
B3 B7 1.776(3)
B4 B9 1.773(3)
B4 B5 1.777(4)
B4 B8 1.779(3)
B5 B6 1.771(3)
B5 B9 1.779(4)
B5 B10 1.783(3)
B6 B10 1.746(3)
B6 B11 1.762(3)
B7 B11 1.771(3)
B7 B12 1.781(3)
B7 B8 1.791(3)
B8 B12 1.771(4)
B8 B9 1.776(4)
B9 B12 1.780(3)
B9 B10 1.782(4)
B10 B11 1.782(3)
B10 B12 1.786(4)
B11 B12 1.772(3)
